data_4037661
loop_
_publ_author_name
'Brunner, Henri'
'Tsuno, Takashi'
'Bal\'azs, G\'abor'

_publ_section_title
;
 Chiral Selectivity in the Achiral Amino Acid Glycine.
;
_journal_name_full 'The Journal of organic chemistry'
_journal_paper_doi 10.1021/acs.joc.9b02726
_journal_year 2019
_chemical_formula_moiety 'C2 H5 N O2'
_chemical_formula_sum 'C2 H5 N O2'
_chemical_formula_weight 75.07
_space_group_crystal_system monoclinic
_space_group_IT_number 14
_space_group_name_Hall '-P 2yn'
_space_group_name_H-M_alt 'P 1 21/n 1'
_atom_sites_solution_hydrogens geom
_atom_sites_solution_primary dual
_audit_creation_date 2019-04-18
_audit_creation_method
;
Olex2 1.2
(compiled 2018.05.29 svn.r3508 for OlexSys, GUI svn.r5506)
;
_cell_angle_alpha 90
_cell_angle_beta 111.883(9)
_cell_angle_gamma 90
_cell_formula_units_Z 4
_cell_length_a 5.0931(4)
_cell_length_b 11.8467(8)
_cell_length_c 5.4611(4)
_cell_measurement_reflns_used 895
_cell_measurement_temperature 173
_cell_measurement_theta_max 29.9450
_cell_measurement_theta_min 3.4300
_cell_volume 305.76(4)
_computing_cell_refinement 'CrysAlisPro 1.171.39.46e (Rigaku OD, 2018)'
_computing_data_collection 'CrysAlisPro 1.171.39.46e (Rigaku OD, 2018)'
_computing_data_reduction 'CrysAlisPro 1.171.39.46e (Rigaku OD, 2018)'
_computing_molecular_graphics 'Olex2 (Dolomanov et al., 2009)'
_computing_publication_material 'Olex2 (Dolomanov et al., 2009)'
_computing_structure_refinement 'ShelXL (Sheldrick, 2015)'
_computing_structure_solution 'ShelXT (Sheldrick, 2015)'
_diffrn_ambient_temperature 173
_diffrn_detector 'Rigaku HyPix-3000 area detector'
_diffrn_detector_area_resol_mean 10.0
_diffrn_detector_type 'HPC area detector'
_diffrn_measured_fraction_theta_full 0.998
_diffrn_measured_fraction_theta_max 0.955
_diffrn_measurement_details
;
List of Runs (angles in degrees, time in seconds):

  # Type    Start    End  Width  t~exp~   \w     \q     \k     \f   Frames
--------------------------------------------------------------------------
  1  \w    -71.00 110.00   0.50   10.00    --   20.00  54.00-150.00  362
  2  \w    -68.00 -42.00   0.50   10.00    --   20.00  54.00 -30.00   52
  3  \w     48.00  73.00   0.50   10.00    --   20.00  54.00 -30.00   50
  4  \w    -58.00 -33.00   0.50   10.00    --   20.00  54.00 120.00   50
  5  \w     22.00  84.00   0.50   10.00    --   20.00  54.00 120.00  124
  6  \w    -59.00  68.00   0.50   10.00    --   20.00  54.00 -90.00  254
;
_diffrn_measurement_device 'fixed-chi diffractometer'
_diffrn_measurement_device_type 'Rigaku XtaLAB mini2'
_diffrn_measurement_method '\w scans'
_diffrn_orient_matrix_type 'CrysAlisPro convention (1999,Acta A55,543-557)'
_diffrn_orient_matrix_UB_11 0.1294602000
_diffrn_orient_matrix_UB_12 0.0211918000
_diffrn_orient_matrix_UB_13 -0.0019003000
_diffrn_orient_matrix_UB_21 0.0096083000
_diffrn_orient_matrix_UB_22 -0.0470104000
_diffrn_orient_matrix_UB_23 -0.0764894000
_diffrn_orient_matrix_UB_31 -0.0753378000
_diffrn_orient_matrix_UB_32 0.0303777000
_diffrn_orient_matrix_UB_33 -0.1173383000
_diffrn_radiation_monochromator 'curved graphite'
_diffrn_radiation_probe x-ray
_diffrn_radiation_type MoK\a
_diffrn_radiation_wavelength 0.71073
_diffrn_reflns_av_R_equivalents 0.0235
_diffrn_reflns_av_unetI/netI 0.0369
_diffrn_reflns_Laue_measured_fraction_full 0.998
_diffrn_reflns_Laue_measured_fraction_max 0.955
_diffrn_reflns_limit_h_max 7
_diffrn_reflns_limit_h_min -6
_diffrn_reflns_limit_k_max 16
_diffrn_reflns_limit_k_min -16
_diffrn_reflns_limit_l_max 7
_diffrn_reflns_limit_l_min -7
_diffrn_reflns_number 2326
_diffrn_reflns_point_group_measured_fraction_full 0.998
_diffrn_reflns_point_group_measured_fraction_max 0.955
_diffrn_reflns_theta_full 25.242
_diffrn_reflns_theta_max 30.456
_diffrn_reflns_theta_min 3.439
_diffrn_source 'Sealed X-ray tube'
_diffrn_source_type 'Sealed X-ray tube'
_exptl_absorpt_coefficient_mu 0.145
_exptl_absorpt_correction_T_max 1.00000
_exptl_absorpt_correction_T_min 0.93513
_exptl_absorpt_correction_type multi-scan
_exptl_absorpt_process_details
;
CrysAlisPro 1.171.39.46e (Rigaku Oxford Diffraction, 2018)
Empirical absorption correction using spherical harmonics,
 implemented in SCALE3 ABSPACK scaling algorithm.
;
_exptl_crystal_colour colourless
_exptl_crystal_colour_primary colourless
_exptl_crystal_density_diffrn 1.631
_exptl_crystal_description prism
_exptl_crystal_F_000 160
_exptl_crystal_recrystallization_method 'From H2O and EtOH'
_exptl_crystal_size_max 0.445
_exptl_crystal_size_mid 0.155
_exptl_crystal_size_min 0.102
_refine_diff_density_max 0.346
_refine_diff_density_min -0.214
_refine_diff_density_rms 0.051
_refine_ls_extinction_coef 0.037(10)
_refine_ls_extinction_expression Fc^*^=kFc[1+0.001xFc^2^\l^3^/sin(2\q)]^-1/4^
_refine_ls_extinction_method 'SHELXL-2016/6 (Sheldrick 2016)'
_refine_ls_goodness_of_fit_ref 1.088
_refine_ls_hydrogen_treatment constr
_refine_ls_matrix_type full
_refine_ls_number_parameters 48
_refine_ls_number_reflns 893
_refine_ls_number_restraints 0
_refine_ls_restrained_S_all 1.088
_refine_ls_R_factor_all 0.0524
_refine_ls_R_factor_gt 0.0359
_refine_ls_shift/su_max 0.000
_refine_ls_shift/su_mean 0.000
_refine_ls_structure_factor_coef Fsqd
_refine_ls_weighting_details 'w=1/[\s^2^(Fo^2^)+(0.0370P)^2^+0.0760P] where P=(Fo^2^+2Fc^2^)/3'
_refine_ls_weighting_scheme calc
_refine_ls_wR_factor_gt 0.0871
_refine_ls_wR_factor_ref 0.0936
_reflns_Friedel_coverage 0.000
_reflns_number_gt 696
_reflns_number_total 893
_reflns_threshold_expression 'I > 2\s(I)'
_cod_data_source_file jo9b02726_si_002.cif
_cod_data_source_block CCDC1916193
_cod_database_code 4037661
_shelx_shelxl_version_number 2016/6
_shelx_space_group_comment
;
The symmetry employed for this shelxl refinement is uniquely defined
by the following loop, which should always be used as a source of
symmetry information in preference to the above space-group names.
They are only intended as comments.
;
_reflns_odcompleteness_completeness 95.63
_reflns_odcompleteness_iscentric 1
_reflns_odcompleteness_theta 30.39
_olex2_refinement_description
;
1. Others
 Fixed Uiso: H00A(0.018) H00B(0.018) H00C(0.018) H00E(0.016) H00D(0.016)
 Fixed X: H00A(0.03966) H00B(0.219993) H00C(0.207002) H00E(0.617679)
 H00D(0.431433)
 Fixed Y: H00A(0.618066) H00B(0.599831) H00C(0.51551) H00E(0.617472)
 H00D(0.726075)
 Fixed Z: H00A(0.65134) H00B(0.925931) H00C(0.728437) H00E(0.839634)
 H00D(0.742337)
;
_olex2_submission_special_instructions 'No special instructions were received'
_oxdiff_exptl_absorpt_empirical_details
;
Empirical correction (ABSPACK) includes:
- Absorption correction using spherical harmonics
- Frame scaling
;
_oxdiff_exptl_absorpt_empirical_full_max 1.085
_oxdiff_exptl_absorpt_empirical_full_min 0.928

loop_
_space_group_symop_operation_xyz
'x, y, z'
'-x+1/2, y+1/2, -z+1/2'
'-x, -y, -z'
'x-1/2, -y-1/2, z-1/2'

loop_
_atom_site_label
_atom_site_type_symbol
_atom_site_fract_x
_atom_site_fract_y
_atom_site_fract_z
_atom_site_U_iso_or_equiv
_atom_site_adp_type
_atom_site_occupancy
_atom_site_site_symmetry_order
_atom_site_calc_flag
_atom_site_refinement_flags_posn
O001 O 0.19687(18) 0.59390(8) 0.26402(16) 0.0169(2) Uani 1 1 d .
O002 O 0.65273(18) 0.64218(8) 0.39378(17) 0.0188(2) Uani 1 1 d .
N003 N 0.2030(2) 0.58913(9) 0.75940(19) 0.0148(2) Uani 1 1 d .
H00A H 0.039660 0.618066 0.651340 0.018 Uiso 1 1 calc GR
H00B H 0.219993 0.599831 0.925931 0.018 Uiso 1 1 calc GR
H00C H 0.207002 0.515510 0.728437 0.018 Uiso 1 1 calc GR
C004 C 0.4289(2) 0.62504(10) 0.4341(2) 0.0124(2) Uani 1 1 d .
C005 C 0.4397(2) 0.64556(10) 0.7137(2) 0.0135(3) Uani 1 1 d .
H00E H 0.617679 0.617472 0.839634 0.016 Uiso 1 1 calc R
H00D H 0.431433 0.726075 0.742337 0.016 Uiso 1 1 calc R

loop_
_atom_site_aniso_label
_atom_site_aniso_U_11
_atom_site_aniso_U_22
_atom_site_aniso_U_33
_atom_site_aniso_U_23
_atom_site_aniso_U_13
_atom_site_aniso_U_12
O001 0.0165(4) 0.0234(5) 0.0108(4) -0.0015(4) 0.0050(3) -0.0035(4)
O002 0.0140(4) 0.0282(5) 0.0160(4) 0.0025(4) 0.0078(3) -0.0003(4)
N003 0.0153(5) 0.0201(5) 0.0090(4) -0.0008(4) 0.0046(4) -0.0018(4)
C004 0.0153(6) 0.0109(5) 0.0113(5) 0.0018(4) 0.0055(4) 0.0026(4)
C005 0.0130(5) 0.0175(6) 0.0103(5) -0.0014(4) 0.0047(4) -0.0022(4)

loop_
_atom_type_symbol
_atom_type_description
_atom_type_scat_dispersion_real
_atom_type_scat_dispersion_imag
_atom_type_scat_source
C C 0.0033 0.0016 'International Tables Vol C Tables 4.2.6.8 and 6.1.1.4'
H H 0.0000 0.0000 'International Tables Vol C Tables 4.2.6.8 and 6.1.1.4'
N N 0.0061 0.0033 'International Tables Vol C Tables 4.2.6.8 and 6.1.1.4'
O O 0.0106 0.0060 'International Tables Vol C Tables 4.2.6.8 and 6.1.1.4'

loop_
_geom_angle_atom_site_label_1
_geom_angle_atom_site_label_2
_geom_angle_atom_site_label_3
_geom_angle
H00A N003 H00B 109.5
H00A N003 H00C 109.5
H00B N003 H00C 109.5
C005 N003 H00A 109.5
C005 N003 H00B 109.5
C005 N003 H00C 109.5
O001 C004 C005 117.35(10)
O002 C004 O001 125.71(11)
O002 C004 C005 116.93(11)
N003 C005 C004 111.66(9)
N003 C005 H00E 109.3
N003 C005 H00D 109.3
C004 C005 H00E 109.3
C004 C005 H00D 109.3
H00E C005 H00D 107.9

loop_
_geom_bond_atom_site_label_1
_geom_bond_atom_site_label_2
_geom_bond_distance
O001 C004 1.2557(14)
O002 C004 1.2554(15)
N003 H00A 0.8900
N003 H00B 0.8900
N003 H00C 0.8900
N003 C005 1.4786(15)
C004 C005 1.5269(16)
C005 H00E 0.9700
C005 H00D 0.9700
